data_7242251
loop_
_publ_author_name
'Boujdi, Khalid'
'El Brahmi, Nabil'
'Graton, J\'er\^ome'
'Dubreuil, Didier'
'Collet, Sylvain'
'Math\'e-Allainmat, Monique'
'Akssira, Mohamed'
'Lebreton, Jacques'
'El Kazzouli, Sa\"id'

_publ_section_title
;
 A regioselective C7 bromination and C7 palladium-catalyzed
 Suzuki--Miyaura cross-coupling arylation of 4-substituted NH-free
 indazoles
;
_journal_issue 12
_journal_name_full 'RSC Advances'
_journal_page_first 7107
_journal_page_last 7114
_journal_paper_doi 10.1039/D0RA08598G
_journal_volume 11
_journal_year 2021
_chemical_formula_moiety 'C14 H12 Br N3 O2 S'
_chemical_formula_sum 'C14 H12 Br N3 O2 S'
_chemical_formula_weight 366.24
_space_group_IT_number 14
_space_group_name_Hall '-P 2ybc'
_space_group_name_H-M_alt 'P 1 21/c 1'
_symmetry_cell_setting monoclinic
_symmetry_Int_Tables_number 14
_symmetry_space_group_name_Hall '-P 2ybc'
_symmetry_space_group_name_H-M 'P 1 21/c 1'
_atom_sites_solution_hydrogens geom
_atom_sites_solution_primary direct
_atom_sites_solution_secondary difmap
_audit_creation_date 2019-04-10T16:07:09-00:00
_audit_creation_method 'WinGX routine CIF_UPDATE'
_audit_update_record
;
2020-08-02 deposited with the CCDC.	2021-02-01 downloaded from the CCDC.
;
_cell_angle_alpha 90
_cell_angle_beta 92.002(2)
_cell_angle_gamma 90
_cell_formula_units_Z 4
_cell_length_a 14.3718(4)
_cell_length_b 5.0528(2)
_cell_length_c 19.9057(6)
_cell_measurement_reflns_used 3065
_cell_measurement_temperature 150.00(10)
_cell_measurement_theta_max 71.68
_cell_measurement_theta_min 3.02
_cell_volume 1444.63(8)
_computing_cell_refinement 'CrysAlisPro 1.171.40.45a (Rigaku OD, 2019)'
_computing_data_collection 'CrysAlisPro 1.171.40.45a (Rigaku OD, 2019)'
_computing_data_reduction 'CrysAlisPro 1.171.40.45a (Rigaku OD, 2019)'
_computing_molecular_graphics 'DIAMOND 3.2k (Crystal Impact GbR, 2014)'
_computing_publication_material 'WinGX publication routines (Farrugia, 2012)'
_computing_structure_refinement 'SHELXL-2016/4 (Sheldrick, 2016)'
_computing_structure_solution 'SHELXT-2014/5 (Sheldrick, 2014)'
_diffrn_ambient_temperature 150.00(10)
_diffrn_detector_area_resol_mean 5.199
_diffrn_measured_fraction_theta_full 0.984
_diffrn_measured_fraction_theta_max 0.968
_diffrn_measurement_device_type 'SuperNova, Single source at offset, AtlasS2'
_diffrn_measurement_method '\w scans'
_diffrn_radiation_monochromator mirror
_diffrn_radiation_type CuK\a
_diffrn_radiation_wavelength 1.54184
_diffrn_reflns_av_R_equivalents 0.0225
_diffrn_reflns_av_unetI/netI 0.0308
_diffrn_reflns_Laue_measured_fraction_full 0.984
_diffrn_reflns_Laue_measured_fraction_max 0.968
_diffrn_reflns_limit_h_max 17
_diffrn_reflns_limit_h_min -11
_diffrn_reflns_limit_k_max 6
_diffrn_reflns_limit_k_min -6
_diffrn_reflns_limit_l_max 18
_diffrn_reflns_limit_l_min -24
_diffrn_reflns_number 5496
_diffrn_reflns_point_group_measured_fraction_full 0.984
_diffrn_reflns_point_group_measured_fraction_max 0.968
_diffrn_reflns_theta_full 70
_diffrn_reflns_theta_max 71.842
_diffrn_reflns_theta_min 3.077
_exptl_absorpt_coefficient_mu 5.306
_exptl_absorpt_correction_T_max 1
_exptl_absorpt_correction_T_min 0.60932
_exptl_absorpt_correction_type multi-scan
_exptl_absorpt_process_details
;
        CrysAlisPro 1.171.40.45a (Rigaku Oxford Diffraction, 2019)
        Empirical absorption correction using spherical harmonics,
 implemented in SCALE3 ABSPACK scaling algorithm.
;
_exptl_crystal_colour colourless
_exptl_crystal_density_diffrn 1.684
_exptl_crystal_description needle
_exptl_crystal_F_000 736
_exptl_crystal_size_max 0.312
_exptl_crystal_size_mid 0.056
_exptl_crystal_size_min 0.024
_refine_diff_density_max 1.134
_refine_diff_density_min -0.538
_refine_diff_density_rms 0.082
_refine_ls_extinction_method none
_refine_ls_goodness_of_fit_ref 1.093
_refine_ls_hydrogen_treatment constr
_refine_ls_matrix_type full
_refine_ls_number_parameters 191
_refine_ls_number_reflns 2750
_refine_ls_number_restraints 0
_refine_ls_restrained_S_all 1.093
_refine_ls_R_factor_all 0.038
_refine_ls_R_factor_gt 0.035
_refine_ls_shift/su_max 0.001
_refine_ls_shift/su_mean 0
_refine_ls_structure_factor_coef Fsqd
_refine_ls_weighting_details 'w=1/[\s^2^(Fo^2^)+(0.0480P)^2^+1.0485P] where P=(Fo^2^+2Fc^2^)/3'
_refine_ls_weighting_scheme calc
_refine_ls_wR_factor_gt 0.0887
_refine_ls_wR_factor_ref 0.0909
_reflns_Friedel_coverage 0
_reflns_number_gt 2528
_reflns_number_total 2750
_reflns_threshold_expression 'I > 2\s(I)'
_cod_data_source_file d0ra08598g2.cif
_cod_data_source_block kbn22-150k
_cod_original_sg_symbol_H-M 'P 21/c'
_cod_database_code 7242251

loop_
_symmetry_equiv_pos_as_xyz
'x, y, z'
'-x, y+1/2, -z+1/2'
'-x, -y, -z'
'x, -y-1/2, z-1/2'

loop_
_atom_site_label
_atom_site_type_symbol
_atom_site_fract_x
_atom_site_fract_y
_atom_site_fract_z
_atom_site_U_iso_or_equiv
_atom_site_adp_type
_atom_site_occupancy
_atom_site_site_symmetry_order
_atom_site_calc_flag
_atom_site_refinement_flags_posn
_atom_site_refinement_flags_adp
_atom_site_refinement_flags_occupancy
_atom_site_disorder_assembly
_atom_site_disorder_group
C1 C 0.66186(18) 0.6636(5) 0.47785(13) 0.0230(5) Uani 1 1 d . . . . .
H1 H 0.720754 0.662505 0.498745 0.028 Uiso 1 1 calc R U . . .
C2 C 0.63332(18) 0.4922(5) 0.42433(12) 0.0214(5) Uani 1 1 d . . . . .
C3 C 0.54064(18) 0.5648(5) 0.40952(13) 0.0222(5) Uani 1 1 d . . . . .
C4 C 0.48659(19) 0.4374(5) 0.35960(13) 0.0254(5) Uani 1 1 d . . . . .
C5 C 0.5255(2) 0.2321(6) 0.32523(13) 0.0285(6) Uani 1 1 d . . . . .
H5 H 0.490317 0.142255 0.292436 0.034 Uiso 1 1 calc R U . . .
C6 C 0.6190(2) 0.1566(5) 0.33954(13) 0.0262(5) Uani 1 1 d . . . . .
H6 H 0.64438 0.017495 0.31567 0.031 Uiso 1 1 calc R U . . .
C7 C 0.67345(18) 0.2839(5) 0.38789(12) 0.0218(5) Uani 1 1 d . . . . .
C8 C 0.85532(17) 0.3439(5) 0.28798(13) 0.0220(5) Uani 1 1 d . . . . .
C9 C 0.90625(19) 0.1371(6) 0.26151(14) 0.0265(5) Uani 1 1 d . . . . .
H9 H 0.936793 0.016485 0.289858 0.032 Uiso 1 1 calc R U . . .
C10 C 0.91095(19) 0.1127(6) 0.19233(14) 0.0299(6) Uani 1 1 d . . . . .
H10 H 0.945194 -0.025032 0.174492 0.036 Uiso 1 1 calc R U . . .
C11 C 0.86531(19) 0.2908(6) 0.14899(14) 0.0300(6) Uani 1 1 d . . . . .
C12 C 0.8131(2) 0.4909(6) 0.17688(15) 0.0336(6) Uani 1 1 d . . . . .
H12 H 0.781107 0.608773 0.148599 0.04 Uiso 1 1 calc R U . . .
C13 C 0.8073(2) 0.5196(6) 0.24588(15) 0.0297(6) Uani 1 1 d . . . . .
H13 H 0.771822 0.654701 0.263693 0.036 Uiso 1 1 calc R U . . .
C14 C 0.8746(3) 0.2682(8) 0.07388(16) 0.0487(9) Uani 1 1 d . . . . .
H14A H 0.815139 0.299343 0.05179 0.073 Uiso 1 1 calc R U . . .
H14B H 0.89597 0.093992 0.06297 0.073 Uiso 1 1 calc R U . . .
H14C H 0.918523 0.397058 0.059133 0.073 Uiso 1 1 calc R U . . .
N1 N 0.51975(15) 0.7634(4) 0.45238(10) 0.0226(4) Uani 1 1 d . . . . .
H1A H 0.466494 0.840737 0.453134 0.027 Uiso 1 1 calc R U . . .
N2 N 0.59372(15) 0.8244(5) 0.49396(11) 0.0253(5) Uani 1 1 d . . . . .
N3 N 0.76703(15) 0.2040(4) 0.40330(11) 0.0229(4) Uani 1 1 d . . . . .
H3 H 0.778103 0.06355 0.426642 0.027 Uiso 1 1 calc R U . . .
O1 O 0.83080(14) 0.6540(4) 0.38894(10) 0.0288(4) Uani 1 1 d . . . . .
O2 O 0.93610(13) 0.2681(4) 0.40503(9) 0.0286(4) Uani 1 1 d . . . . .
S1 S 0.85341(4) 0.38285(12) 0.37600(3) 0.02210(15) Uani 1 1 d . . . . .
BR1 Br 0.36367(2) 0.55752(7) 0.34231(2) 0.03369(12) Uani 1 1 d . . . . .

loop_
_atom_site_aniso_label
_atom_site_aniso_U_11
_atom_site_aniso_U_22
_atom_site_aniso_U_33
_atom_site_aniso_U_23
_atom_site_aniso_U_13
_atom_site_aniso_U_12
C1 0.0246(12) 0.0215(12) 0.0230(12) -0.0003(10) 0.0037(9) 0.0028(10)
C2 0.0245(12) 0.0185(11) 0.0216(12) 0.0014(9) 0.0057(10) 0.0009(9)
C3 0.0247(12) 0.0205(12) 0.0218(12) 0.0021(9) 0.0064(9) 0.0008(9)
C4 0.0247(13) 0.0267(13) 0.0249(13) 0.0039(10) 0.0023(10) -0.0004(10)
C5 0.0334(14) 0.0283(14) 0.0238(12) -0.0032(10) 0.0028(10) -0.0058(11)
C6 0.0346(14) 0.0197(12) 0.0246(12) -0.0014(10) 0.0071(10) -0.0004(11)
C7 0.0258(12) 0.0157(11) 0.0242(12) 0.0034(9) 0.0069(9) 0.0006(9)
C8 0.0216(12) 0.0197(11) 0.0249(12) -0.0010(10) 0.0043(9) -0.0010(10)
C9 0.0251(12) 0.0259(13) 0.0286(13) -0.0008(11) 0.0019(10) 0.0030(11)
C10 0.0274(13) 0.0314(14) 0.0312(14) -0.0080(11) 0.0074(11) 0.0003(11)
C11 0.0289(13) 0.0342(15) 0.0270(13) -0.0015(11) 0.0014(10) -0.0101(11)
C12 0.0378(16) 0.0324(15) 0.0303(15) 0.0055(12) -0.0043(12) -0.0004(12)
C13 0.0314(14) 0.0224(13) 0.0354(15) 0.0009(11) 0.0025(11) 0.0041(11)
C14 0.055(2) 0.064(2) 0.0280(16) -0.0060(15) -0.0004(14) -0.0101(18)
N1 0.0219(10) 0.0213(10) 0.0249(10) -0.0013(8) 0.0038(8) 0.0035(8)
N2 0.0266(11) 0.0248(11) 0.0249(10) -0.0011(9) 0.0045(8) 0.0022(9)
N3 0.0266(11) 0.0161(10) 0.0262(11) 0.0027(8) 0.0060(8) 0.0032(8)
O1 0.0346(10) 0.0162(8) 0.0362(10) -0.0033(7) 0.0102(8) -0.0001(8)
O2 0.0251(9) 0.0317(10) 0.0291(9) -0.0001(8) 0.0020(7) 0.0031(8)
S1 0.0237(3) 0.0176(3) 0.0253(3) -0.0015(2) 0.0055(2) 0.0013(2)
BR1 0.02596(18) 0.0433(2) 0.03161(18) 0.00189(12) -0.00170(11) 0.00211(12)

loop_
_atom_type_symbol
_atom_type_description
_atom_type_scat_dispersion_real
_atom_type_scat_dispersion_imag
_atom_type_scat_source
C C 0.0181 0.0091 'International Tables Vol C Tables 4.2.6.8 and 6.1.1.4'
H H 0 0 'International Tables Vol C Tables 4.2.6.8 and 6.1.1.4'
N N 0.0311 0.018 'International Tables Vol C Tables 4.2.6.8 and 6.1.1.4'
O O 0.0492 0.0322 'International Tables Vol C Tables 4.2.6.8 and 6.1.1.4'
S S 0.3331 0.5567 'International Tables Vol C Tables 4.2.6.8 and 6.1.1.4'
Br Br -0.6763 1.2805 'International Tables Vol C Tables 4.2.6.8 and 6.1.1.4'

loop_
_geom_angle_atom_site_label_1
_geom_angle_atom_site_label_2
_geom_angle_atom_site_label_3
_geom_angle
_geom_angle_site_symmetry_1
_geom_angle_site_symmetry_3
_geom_angle_publ_flag
N2 C1 C2 111.1(2) . . ?
N2 C1 H1 124.5 . . ?
C2 C1 H1 124.5 . . ?
C3 C2 C7 119.2(2) . . ?
C3 C2 C1 104.2(2) . . ?
C7 C2 C1 136.5(3) . . ?
N1 C3 C4 131.1(2) . . ?
N1 C3 C2 106.9(2) . . ?
C4 C3 C2 122.0(2) . . ?
C5 C4 C3 118.5(3) . . ?
C5 C4 BR1 123.2(2) . . ?
C3 C4 BR1 118.4(2) . . ?
C4 C5 C6 120.2(3) . . ?
C4 C5 H5 119.9 . . ?
C6 C5 H5 119.9 . . ?
C7 C6 C5 121.7(2) . . ?
C7 C6 H6 119.1 . . ?
C5 C6 H6 119.1 . . ?
C6 C7 C2 118.3(2) . . ?
C6 C7 N3 121.7(2) . . ?
C2 C7 N3 119.9(2) . . ?
C13 C8 C9 120.6(2) . . ?
C13 C8 S1 120.2(2) . . ?
C9 C8 S1 119.1(2) . . ?
C10 C9 C8 119.2(3) . . ?
C10 C9 H9 120.4 . . ?
C8 C9 H9 120.4 . . ?
C9 C10 C11 121.3(3) . . ?
C9 C10 H10 119.4 . . ?
C11 C10 H10 119.4 . . ?
C12 C11 C10 118.2(3) . . ?
C12 C11 C14 121.3(3) . . ?
C10 C11 C14 120.5(3) . . ?
C13 C12 C11 121.7(3) . . ?
C13 C12 H12 119.2 . . ?
C11 C12 H12 119.2 . . ?
C12 C13 C8 119.1(3) . . ?
C12 C13 H13 120.5 . . ?
C8 C13 H13 120.5 . . ?
C11 C14 H14A 109.5 . . ?
C11 C14 H14B 109.5 . . ?
H14A C14 H14B 109.5 . . ?
C11 C14 H14C 109.5 . . ?
H14A C14 H14C 109.5 . . ?
H14B C14 H14C 109.5 . . ?
C3 N1 N2 111.4(2) . . ?
C3 N1 H1A 124.3 . . ?
N2 N1 H1A 124.3 . . ?
C1 N2 N1 106.4(2) . . ?
C7 N3 S1 119.36(17) . . ?
C7 N3 H3 120.3 . . ?
S1 N3 H3 120.3 . . ?
O2 S1 O1 120.45(13) . . ?
O2 S1 N3 105.71(12) . . ?
O1 S1 N3 106.72(11) . . ?
O2 S1 C8 108.38(12) . . ?
O1 S1 C8 107.25(12) . . ?
N3 S1 C8 107.77(12) . . ?

loop_
_geom_bond_atom_site_label_1
_geom_bond_atom_site_label_2
_geom_bond_distance
_geom_bond_site_symmetry_2
_geom_bond_publ_flag
C1 N2 1.321(3) . ?
C1 C2 1.422(4) . ?
C1 H1 0.93 . ?
C2 C3 1.403(4) . ?
C2 C7 1.413(3) . ?
C3 N1 1.357(3) . ?
C3 C4 1.397(4) . ?
C4 C5 1.372(4) . ?
C4 BR1 1.888(3) . ?
C5 C6 1.417(4) . ?
C5 H5 0.93 . ?
C6 C7 1.378(4) . ?
C6 H6 0.93 . ?
C7 N3 1.427(3) . ?
C8 C13 1.388(4) . ?
C8 C9 1.390(4) . ?
C8 S1 1.764(3) . ?
C9 C10 1.387(4) . ?
C9 H9 0.93 . ?
C10 C11 1.395(4) . ?
C10 H10 0.93 . ?
C11 C12 1.387(4) . ?
C11 C14 1.510(4) . ?
C12 C13 1.386(4) . ?
C12 H12 0.93 . ?
C13 H13 0.93 . ?
C14 H14A 0.96 . ?
C14 H14B 0.96 . ?
C14 H14C 0.96 . ?
N1 N2 1.360(3) . ?
N1 H1A 0.86 . ?
N3 S1 1.643(2) . ?
N3 H3 0.86 . ?
O1 S1 1.4336(19) . ?
O2 S1 1.426(2) . ?
